data_7008011
loop_
_publ_author_name
'Nishimura, Yoshimasa'
'Arikawa, Yasuhiro'
'Inoue, Takanori'
'Onishi, Masayoshi'

_publ_section_title
;
 Regioselective nucleophilic addition of triphenylphosphine to the
 nitrosylruthenium alkynyl complexes having a
 hydrotris(pyrazol-1-yl)borate: formation of phosphonio-alkenyl,
 alkynyl, and allenyl species.
;
_journal_issue 5
_journal_name_full 'Dalton transactions (Cambridge, England : 2003)'
_journal_page_first 930
_journal_page_last 937
_journal_paper_doi 10.1039/b415483e
_journal_year 2005
_chemical_formula_moiety 'C42 H35 B Cl N7 O P Ru, B F4'
_chemical_formula_sum 'C42 H35 B2 Cl F4 N7 O P Ru'
_chemical_formula_weight 918.90
_space_group_IT_number 14
_symmetry_cell_setting monoclinic
_symmetry_Int_Tables_number 14
_symmetry_space_group_name_Hall '-P 2yn'
_symmetry_space_group_name_H-M 'P 1 21/n 1'
_audit_creation_date 'Fri Nov 28 10:29:12 2003'
_audit_creation_method 'by teXsan'
_cell_angle_alpha 90
_cell_angle_beta 91.2394(3)
_cell_angle_gamma 90
_cell_formula_units_Z 4
_cell_length_a 11.1299(5)
_cell_length_b 21.586(2)
_cell_length_c 17.4043(2)
_cell_measurement_temperature 296.2
_cell_volume 4180.4(4)
_computing_cell_refinement D*TREK
_computing_data_collection D*TREK
_computing_data_reduction 'teXsan Ver. 1.11'
_computing_publication_material 'teXsan Ver. 1.11'
_computing_structure_refinement 'teXsan Ver. 1.10'
_computing_structure_solution SIR92
_diffrn_measured_fraction_theta_full 0.9652
_diffrn_measured_fraction_theta_max 0.9652
_diffrn_measurement_device_type 'Quantum CCD/Rigaku AFC7'
_diffrn_measurement_method \w
_diffrn_radiation_type 'Mo K\a'
_diffrn_radiation_wavelength 0.7107
_diffrn_reflns_av_R_equivalents 0.029
_diffrn_reflns_limit_h_max 14
_diffrn_reflns_limit_h_min -14
_diffrn_reflns_limit_k_max 27
_diffrn_reflns_limit_k_min -27
_diffrn_reflns_limit_l_max 22
_diffrn_reflns_limit_l_min -22
_diffrn_reflns_number 36362
_diffrn_reflns_theta_full 27.50
_diffrn_reflns_theta_max 27.50
_exptl_absorpt_coefficient_mu 0.538
_exptl_absorpt_correction_T_max 0.997
_exptl_absorpt_correction_T_min 0.649
_exptl_absorpt_correction_type multi-scan
_exptl_absorpt_process_details '(Jacobson, 1998)'
_exptl_crystal_colour orange
_exptl_crystal_density_diffrn 1.460
_exptl_crystal_density_method 'not measured'
_exptl_crystal_description platelet
_exptl_crystal_size_max 0.600
_exptl_crystal_size_mid 0.400
_exptl_crystal_size_min 0.100
_refine_diff_density_max 1.28
_refine_diff_density_min -0.75
_refine_ls_extinction_method none
_refine_ls_goodness_of_fit_ref 1.142
_refine_ls_hydrogen_treatment noref
_refine_ls_number_parameters 544
_refine_ls_number_reflns 9260
_refine_ls_R_factor_gt 0.0415
_refine_ls_shift/su_max 0.0005
_refine_ls_structure_factor_coef Fsqd
_refine_ls_weighting_details 'w = 1/[\s^2^(Fo^2^) + (0.02000(Max(Fo^2^,0) + 2Fc^2^)/3)^2^]'
_refine_ls_weighting_scheme calc
_refine_ls_wR_factor_ref 0.0904
_reflns_number_gt 6047
_reflns_number_total 9273
_reflns_threshold_expression F^2^>2.0\s(F^2^)
_cod_data_source_file b415483e.txt
_cod_data_source_block 0488a
_cod_original_formula_sum 'C42 H35 B2 Cl F4 N7 O P Ru '
_cod_database_code 7008011

loop_
_symmetry_equiv_pos_as_xyz
x,y,z
1/2-x,1/2+y,1/2-z
-x,-y,-z
1/2+x,1/2-y,1/2+z

loop_
_atom_site_label
_atom_site_type_symbol
_atom_site_fract_x
_atom_site_fract_y
_atom_site_fract_z
_atom_site_U_iso_or_equiv
_atom_site_adp_type
_atom_site_occupancy
_atom_site_calc_flag
_atom_site_refinement_flags
_atom_site_disorder_assembly
_atom_site_disorder_group
Ru Ru 0.24597(2) 0.10002(1) 0.31293(1) 0.03711(6) Uani 1.00 d . . .
Cl Cl 0.29256(8) 0.14350(4) 0.43481(4) 0.0602(2) Uani 1.00 d . . .
P P 0.01470(6) 0.20926(3) 0.32585(4) 0.0356(2) Uani 1.00 d . . .
F(1) F -0.1130(2) -0.0273(1) 0.1047(2) 0.113(1) Uani 1.00 d . . .
F(2) F -0.2005(5) 0.0579(2) 0.1529(3) 0.155(2) Uani 0.85 d P . .
F(2a) F -0.237(2) 0.040(1) 0.102(2) 0.128(7) Uiso 0.15 d P . .
F(3) F -0.3033(3) -0.0043(3) 0.0796(2) 0.131(1) Uani 0.85 d P . .
F(3a) F -0.301(1) -0.0551(8) 0.133(1) 0.088(4) Uiso 0.15 d P . .
F(4) F -0.2457(4) -0.0316(3) 0.1975(2) 0.162(2) Uani 0.85 d P . .
F(4a) F -0.158(3) 0.008(2) 0.201(2) 0.159(9) Uiso 0.15 d P . .
O O 0.0675(2) 0.0183(1) 0.3722(2) 0.0839(9) Uani 1.00 d . . .
N(1) N 0.1314(2) 0.0550(1) 0.3490(1) 0.0492(7) Uani 1.00 d . . .
N(2) N 0.2177(2) 0.0624(1) 0.2045(1) 0.0407(6) Uani 1.00 d . . .
N(3) N 0.3121(2) 0.0422(1) 0.1635(1) 0.0489(7) Uani 1.00 d . . .
N(4) N 0.3979(2) 0.1429(1) 0.2695(1) 0.0399(6) Uani 1.00 d . . .
N(5) N 0.4698(2) 0.1104(1) 0.2210(1) 0.0446(7) Uani 1.00 d . . .
N(6) N 0.3715(2) 0.0272(1) 0.3339(1) 0.0517(8) Uani 1.00 d . . .
N(7) N 0.4399(2) 0.0070(1) 0.2751(2) 0.0516(8) Uani 1.00 d . . .
C(1) C 0.1176(3) 0.0495(1) 0.1634(2) 0.0499(9) Uani 1.00 d . . .
C(2) C 0.1485(3) 0.0215(2) 0.0952(2) 0.058(1) Uani 1.00 d . . .
C(3) C 0.2711(4) 0.0179(2) 0.0969(2) 0.059(1) Uani 1.00 d . . .
C(4) C 0.4526(3) 0.1969(1) 0.2851(2) 0.0453(8) Uani 1.00 d . . .
C(5) C 0.5592(3) 0.1996(2) 0.2466(2) 0.0542(9) Uani 1.00 d . . .
C(6) C 0.5684(3) 0.1450(2) 0.2077(2) 0.0532(9) Uani 1.00 d . . .
C(7) C 0.4007(3) -0.0072(2) 0.3946(2) 0.068(1) Uani 1.00 d . . .
C(8) C 0.4881(3) -0.0497(2) 0.3765(3) 0.079(1) Uani 1.00 d . . .
C(9) C 0.5110(3) -0.0392(2) 0.3006(2) 0.067(1) Uani 1.00 d . . .
C(10) C 0.1465(2) 0.1799(1) 0.2801(1) 0.0354(7) Uani 1.00 d . . .
C(11) C 0.1789(2) 0.2150(1) 0.2228(1) 0.0368(7) Uani 1.00 d . . .
C(12) C 0.2132(2) 0.2517(1) 0.1667(2) 0.0381(7) Uani 1.00 d . . .
C(13) C 0.1775(2) 0.2400(1) 0.0850(2) 0.0428(8) Uani 1.00 d . . .
C(14) C 0.1666(3) 0.1807(2) 0.0577(2) 0.059(1) Uani 1.00 d . . .
C(15) C 0.1307(4) 0.1697(2) -0.0184(2) 0.074(1) Uani 1.00 d . . .
C(16) C 0.1086(4) 0.2184(2) -0.0669(2) 0.073(1) Uani 1.00 d . . .
C(17) C 0.1200(4) 0.2782(2) -0.0402(2) 0.070(1) Uani 1.00 d . . .
C(18) C 0.1549(3) 0.2891(1) 0.0354(2) 0.0546(9) Uani 1.00 d . . .
C(19) C 0.2907(3) 0.3060(1) 0.1855(2) 0.0414(8) Uani 1.00 d . . .
C(20) C 0.4005(3) 0.3134(2) 0.1507(2) 0.0563(10) Uani 1.00 d . . .
C(21) C 0.4768(3) 0.3606(2) 0.1737(3) 0.076(1) Uani 1.00 d . . .
C(22) C 0.4449(5) 0.4004(2) 0.2312(3) 0.090(2) Uani 1.00 d . . .
C(23) C 0.3339(6) 0.3951(2) 0.2627(3) 0.100(2) Uani 1.00 d . . .
C(24) C 0.2576(4) 0.3485(2) 0.2402(2) 0.072(1) Uani 1.00 d . . .
C(25) C -0.0772(2) 0.2467(1) 0.2523(2) 0.0393(7) Uani 1.00 d . . .
C(26) C -0.0894(3) 0.2188(2) 0.1803(2) 0.0537(9) Uani 1.00 d . . .
C(27) C -0.1563(3) 0.2479(2) 0.1227(2) 0.070(1) Uani 1.00 d . . .
C(28) C -0.2105(3) 0.3036(2) 0.1365(2) 0.070(1) Uani 1.00 d . . .
C(29) C -0.2011(3) 0.3307(2) 0.2071(2) 0.063(1) Uani 1.00 d . . .
C(30) C -0.1336(3) 0.3030(1) 0.2652(2) 0.0486(9) Uani 1.00 d . . .
C(31) C 0.0509(3) 0.2656(1) 0.3991(1) 0.0421(8) Uani 1.00 d . . .
C(32) C 0.1661(3) 0.2903(1) 0.4051(2) 0.0538(9) Uani 1.00 d . . .
C(33) C 0.1881(4) 0.3391(2) 0.4556(2) 0.069(1) Uani 1.00 d . . .
C(34) C 0.0981(4) 0.3624(2) 0.4994(2) 0.075(1) Uani 1.00 d . . .
C(35) C -0.0142(4) 0.3369(2) 0.4954(2) 0.078(1) Uani 1.00 d . . .
C(36) C -0.0392(3) 0.2885(2) 0.4458(2) 0.059(1) Uani 1.00 d . . .
C(37) C -0.0725(2) 0.1488(1) 0.3688(2) 0.0413(8) Uani 1.00 d . . .
C(38) C -0.0578(3) 0.1346(2) 0.4461(2) 0.0573(10) Uani 1.00 d . . .
C(39) C -0.1239(4) 0.0864(2) 0.4765(2) 0.080(1) Uani 1.00 d . . .
C(40) C -0.2003(4) 0.0527(2) 0.4314(3) 0.090(2) Uani 1.00 d . . .
C(41) C -0.2155(4) 0.0664(2) 0.3551(2) 0.083(1) Uani 1.00 d . . .
C(42) C -0.1526(3) 0.1145(2) 0.3235(2) 0.061(1) Uani 1.00 d . . .
B(1) B 0.4402(3) 0.0434(2) 0.1991(2) 0.052(1) Uani 1.00 d . . .
B(2) B -0.2144(4) -0.0038(3) 0.1334(3) 0.074(2) Uani 1.00 d . . .
H(1) H 0.5123 0.0243 0.1508 0.0666 Uiso 1.00 calc . . .
H(2) H 0.0363 0.0584 0.1790 0.0599 Uiso 1.00 calc . . .
H(3) H 0.0943 0.0073 0.0545 0.0701 Uiso 1.00 calc . . .
H(4) H 0.3203 0.0006 0.0568 0.0708 Uiso 1.00 calc . . .
H(5) H 0.4219 0.2290 0.3184 0.0543 Uiso 1.00 calc . . .
H(6) H 0.6163 0.2336 0.2471 0.0650 Uiso 1.00 calc . . .
H(7) H 0.6348 0.1330 0.1757 0.0639 Uiso 1.00 calc . . .
H(8) H 0.3655 -0.0030 0.4448 0.0815 Uiso 1.00 calc . . .
H(9) H 0.5252 -0.0803 0.4102 0.0942 Uiso 1.00 calc . . .
H(10) H 0.5689 -0.0616 0.2703 0.0809 Uiso 1.00 calc . . .
H(11) H 0.1840 0.1460 0.0916 0.0710 Uiso 1.00 calc . . .
H(12) H 0.1213 0.1275 -0.0368 0.0889 Uiso 1.00 calc . . .
H(13) H 0.0849 0.2108 -0.1200 0.0877 Uiso 1.00 calc . . .
H(14) H 0.1036 0.3127 -0.0744 0.0841 Uiso 1.00 calc . . .
H(15) H 0.1636 0.3313 0.0538 0.0656 Uiso 1.00 calc . . .
H(16) H 0.4238 0.2853 0.1101 0.0676 Uiso 1.00 calc . . .
H(17) H 0.5535 0.3656 0.1491 0.0917 Uiso 1.00 calc . . .
H(18) H 0.5005 0.4320 0.2493 0.1085 Uiso 1.00 calc . . .
H(19) H 0.3091 0.4247 0.3013 0.1205 Uiso 1.00 calc . . .
H(20) H 0.1791 0.3454 0.2631 0.0867 Uiso 1.00 calc . . .
H(21) H -0.0514 0.1792 0.1705 0.0645 Uiso 1.00 calc . . .
H(22) H -0.1646 0.2288 0.0725 0.0835 Uiso 1.00 calc . . .
H(23) H -0.2561 0.3239 0.0957 0.0842 Uiso 1.00 calc . . .
H(24) H -0.2420 0.3695 0.2166 0.0755 Uiso 1.00 calc . . .
H(25) H -0.1256 0.3229 0.3150 0.0583 Uiso 1.00 calc . . .
H(26) H 0.2303 0.2737 0.3744 0.0646 Uiso 1.00 calc . . .
H(27) H 0.2680 0.3568 0.4598 0.0826 Uiso 1.00 calc . . .
H(28) H 0.1141 0.3971 0.5335 0.0905 Uiso 1.00 calc . . .
H(29) H -0.0770 0.3531 0.5276 0.0931 Uiso 1.00 calc . . .
H(30) H -0.1190 0.2704 0.4435 0.0707 Uiso 1.00 calc . . .
H(31) H -0.0020 0.1580 0.4784 0.0688 Uiso 1.00 calc . . .
H(32) H -0.1154 0.0766 0.5308 0.0965 Uiso 1.00 calc . . .
H(33) H -0.2446 0.0186 0.4535 0.1074 Uiso 1.00 calc . . .
H(34) H -0.2705 0.0421 0.3232 0.0991 Uiso 1.00 calc . . .
H(35) H -0.1642 0.1246 0.2696 0.0728 Uiso 1.00 calc . . .

loop_
_atom_site_aniso_label
_atom_site_aniso_U_11
_atom_site_aniso_U_22
_atom_site_aniso_U_33
_atom_site_aniso_U_12
_atom_site_aniso_U_13
_atom_site_aniso_U_23
Ru 0.0426(1) 0.0404(1) 0.0286(1) 0.0014(1) 0.00725(8) 0.0035(1)
Cl 0.0753(5) 0.0754(6) 0.0298(3) 0.0077(4) 0.0003(3) -0.0055(4)
P 0.0412(4) 0.0386(4) 0.0272(3) -0.0024(3) 0.0057(3) -0.0018(3)
F(1) 0.069(1) 0.129(2) 0.141(2) 0.007(1) 0.023(1) -0.050(2)
F(2) 0.200(4) 0.104(3) 0.161(4) 0.036(3) -0.002(3) -0.061(3)
F(3) 0.086(2) 0.235(5) 0.072(2) 0.030(3) -0.013(2) -0.025(3)
F(4) 0.153(4) 0.230(5) 0.104(3) 0.028(4) 0.042(3) 0.075(3)
O 0.089(2) 0.049(1) 0.115(2) -0.006(1) 0.049(2) 0.020(1)
N(1) 0.059(2) 0.039(1) 0.050(1) 0.001(1) 0.017(1) 0.007(1)
N(2) 0.049(1) 0.038(1) 0.036(1) -0.001(1) 0.005(1) -0.0021(10)
N(3) 0.059(2) 0.048(2) 0.040(1) -0.003(1) 0.012(1) -0.011(1)
N(4) 0.040(1) 0.045(1) 0.035(1) -0.001(1) 0.0051(10) 0.000(1)
N(5) 0.044(1) 0.054(2) 0.037(1) -0.002(1) 0.013(1) 0.000(1)
N(6) 0.052(1) 0.055(2) 0.049(1) 0.008(1) 0.010(1) 0.013(1)
N(7) 0.048(1) 0.048(2) 0.059(2) 0.010(1) 0.013(1) 0.001(1)
C(1) 0.059(2) 0.040(2) 0.050(2) -0.008(1) -0.006(2) 0.001(1)
C(2) 0.079(2) 0.050(2) 0.046(2) -0.013(2) -0.008(2) -0.004(1)
C(3) 0.092(3) 0.047(2) 0.039(2) -0.007(2) 0.010(2) -0.009(1)
C(4) 0.045(2) 0.047(2) 0.043(2) -0.001(1) -0.001(1) 0.002(1)
C(5) 0.046(2) 0.063(2) 0.054(2) -0.013(2) 0.003(1) 0.005(2)
C(6) 0.041(2) 0.076(2) 0.044(2) -0.005(2) 0.010(1) 0.007(2)
C(7) 0.066(2) 0.074(3) 0.065(2) 0.013(2) 0.011(2) 0.028(2)
C(8) 0.070(2) 0.065(3) 0.101(3) 0.018(2) 0.005(2) 0.032(2)
C(9) 0.055(2) 0.050(2) 0.097(3) 0.013(2) 0.011(2) 0.008(2)
C(10) 0.040(1) 0.039(2) 0.027(1) -0.002(1) 0.005(1) -0.002(1)
C(11) 0.036(1) 0.042(2) 0.032(1) 0.003(1) 0.005(1) 0.000(1)
C(12) 0.043(1) 0.034(1) 0.038(1) 0.006(1) 0.010(1) 0.008(1)
C(13) 0.046(2) 0.048(2) 0.035(1) 0.001(1) 0.011(1) 0.007(1)
C(14) 0.090(3) 0.048(2) 0.040(2) -0.002(2) 0.009(2) 0.004(1)
C(15) 0.113(3) 0.055(2) 0.054(2) -0.004(2) 0.002(2) -0.007(2)
C(16) 0.098(3) 0.078(3) 0.042(2) 0.003(2) -0.013(2) 0.002(2)
C(17) 0.094(3) 0.065(2) 0.051(2) 0.008(2) -0.014(2) 0.016(2)
C(18) 0.069(2) 0.048(2) 0.048(2) 0.004(2) -0.003(2) 0.011(1)
C(19) 0.051(2) 0.036(2) 0.037(1) 0.003(1) 0.007(1) 0.009(1)
C(20) 0.052(2) 0.055(2) 0.062(2) -0.001(2) 0.007(2) 0.007(2)
C(21) 0.054(2) 0.071(3) 0.105(3) -0.012(2) -0.004(2) 0.025(2)
C(22) 0.116(4) 0.054(2) 0.100(3) -0.026(3) -0.030(3) 0.003(2)
C(23) 0.162(5) 0.053(3) 0.088(3) -0.027(3) 0.028(3) -0.019(2)
C(24) 0.102(3) 0.041(2) 0.075(2) -0.005(2) 0.032(2) -0.005(2)
C(25) 0.036(1) 0.046(2) 0.036(1) -0.005(1) 0.006(1) 0.003(1)
C(26) 0.051(2) 0.073(2) 0.038(2) 0.000(2) 0.001(1) -0.006(1)
C(27) 0.057(2) 0.112(3) 0.039(2) -0.003(2) -0.003(2) 0.002(2)
C(28) 0.051(2) 0.100(3) 0.060(2) -0.003(2) -0.007(2) 0.030(2)
C(29) 0.048(2) 0.058(2) 0.083(3) -0.001(2) -0.006(2) 0.019(2)
C(30) 0.044(2) 0.048(2) 0.054(2) -0.004(1) -0.001(1) 0.000(1)
C(31) 0.056(2) 0.038(2) 0.032(1) -0.002(1) 0.000(1) -0.002(1)
C(32) 0.061(2) 0.049(2) 0.050(2) -0.003(2) -0.005(2) -0.001(1)
C(33) 0.086(3) 0.060(2) 0.059(2) -0.020(2) -0.020(2) -0.001(2)
C(34) 0.127(4) 0.056(2) 0.043(2) -0.021(2) 0.001(2) -0.012(2)
C(35) 0.114(3) 0.067(3) 0.053(2) -0.010(2) 0.027(2) -0.025(2)
C(36) 0.075(2) 0.055(2) 0.048(2) -0.010(2) 0.015(2) -0.011(2)
C(37) 0.046(2) 0.041(2) 0.038(1) -0.001(1) 0.017(1) -0.003(1)
C(38) 0.085(2) 0.049(2) 0.039(2) -0.008(2) 0.018(2) -0.001(1)
C(39) 0.131(4) 0.066(3) 0.045(2) -0.018(2) 0.034(2) 0.005(2)
C(40) 0.113(3) 0.071(3) 0.086(3) -0.038(3) 0.052(3) 0.001(2)
C(41) 0.085(3) 0.084(3) 0.080(3) -0.041(2) 0.020(2) -0.007(2)
C(42) 0.060(2) 0.068(2) 0.055(2) -0.018(2) 0.008(2) -0.001(2)
B(1) 0.056(2) 0.053(2) 0.048(2) 0.002(2) 0.013(2) -0.005(2)
B(2) 0.067(3) 0.100(4) 0.055(2) 0.015(3) 0.004(2) -0.012(3)

loop_
_atom_type_symbol
_atom_type_description
_atom_type_scat_dispersion_real
_atom_type_scat_dispersion_imag
_atom_type_scat_source
C C 0.003 0.002
;International Tables for Crystallography
(1992, Vol. C, Tables 4.2.6.8 and 6.1.1.1)
;
H H 0.000 0.000
;International Tables for Crystallography
(1992, Vol. C, Table 6.1.1.2)
;
N N 0.006 0.003
;International Tables for Crystallography
(1992, Vol. C, Tables 4.2.6.8 and 6.1.1.1)
;
O O 0.011 0.006
;International Tables for Crystallography
(1992, Vol. C, Tables 4.2.6.8 and 6.1.1.1)
;
P P 0.102 0.094
;International Tables for Crystallography
(1992, Vol. C, Tables 4.2.6.8 and 6.1.1.1)
;
Ru Ru -1.259 0.836
;International Tables for Crystallography
(1992, Vol. C, Tables 4.2.6.8 and 6.1.1.1)
;
Cl Cl 0.148 0.159
;International Tables for Crystallography
(1992, Vol. C, Tables 4.2.6.8 and 6.1.1.1)
;
F F 0.017 0.010
;International Tables for Crystallography
(1992, Vol. C, Tables 4.2.6.8 and 6.1.1.1)
;
B B 0.001 0.001
;International Tables for Crystallography
(1992, Vol. C, Tables 4.2.6.8 and 6.1.1.1)
;

loop_
_geom_angle_atom_site_label_1
_geom_angle_atom_site_label_2
_geom_angle_atom_site_label_3
_geom_angle
_geom_angle_site_symmetry_1
_geom_angle_site_symmetry_2
_geom_angle_site_symmetry_3
_geom_angle_publ_flag
Cl Ru N(1) 92.64(9) . . . yes
Cl Ru N(2) 176.02(7) . . . yes
Cl Ru N(4) 89.15(6) . . . yes
Cl Ru N(6) 90.52(7) . . . yes
Cl Ru C(10) 91.27(7) . . . yes
N(1) Ru N(2) 90.7(1) . . . yes
N(1) Ru N(4) 172.0(1) . . . yes
N(1) Ru N(6) 90.5(1) . . . yes
N(1) Ru C(10) 99.8(1) . . . yes
N(2) Ru N(4) 87.24(9) . . . yes
N(2) Ru N(6) 87.29(9) . . . yes
N(2) Ru C(10) 90.29(9) . . . yes
N(4) Ru N(6) 81.69(9) . . . yes
N(4) Ru C(10) 87.97(9) . . . yes
N(6) Ru C(10) 169.48(10) . . . yes
C(10) P C(25) 107.3(1) . . . yes
C(10) P C(31) 112.3(1) . . . yes
C(10) P C(37) 112.4(1) . . . yes
C(25) P C(31) 108.3(1) . . . yes
C(25) P C(37) 108.4(1) . . . yes
C(31) P C(37) 108.0(1) . . . yes
F(2a) F(2) F(4a) 109(2) . . . yes
F(2a) F(2) B(2) 52(1) . . . yes
F(4a) F(2) B(2) 57(1) . . . yes
F(2) F(2a) F(3) 139(2) . . . yes
F(2) F(2a) B(2) 79(2) . . . yes
F(3) F(2a) B(2) 68(1) . . . yes
F(2a) F(3) F(3a) 111(1) . . . yes
F(2a) F(3) B(2) 50(1) . . . yes
F(3a) F(3) B(2) 63.5(7) . . . yes
F(3) F(3a) F(4) 104(1) . . . yes
F(3) F(3a) B(2) 55.2(7) . . . yes
F(4) F(3a) B(2) 55.5(7) . . . yes
F(3a) F(4) F(4a) 127(1) . . . yes
F(3a) F(4) B(2) 66.4(8) . . . yes
F(4a) F(4) B(2) 62(1) . . . yes
F(2) F(4a) F(4) 103(1) . . . yes
F(2) F(4a) B(2) 59(1) . . . yes
F(4) F(4a) B(2) 59(1) . . . yes
Ru N(1) O 169.9(2) . . . yes
Ru N(2) N(3) 120.2(2) . . . yes
Ru N(2) C(1) 132.5(2) . . . yes
N(3) N(2) C(1) 107.2(2) . . . yes
N(2) N(3) C(3) 109.2(3) . . . yes
N(2) N(3) B(1) 120.1(2) . . . yes
C(3) N(3) B(1) 130.4(3) . . . yes
Ru N(4) N(5) 119.1(2) . . . yes
Ru N(4) C(4) 132.9(2) . . . yes
N(5) N(4) C(4) 107.6(2) . . . yes
N(4) N(5) C(6) 108.1(2) . . . yes
N(4) N(5) B(1) 120.8(2) . . . yes
C(6) N(5) B(1) 130.6(3) . . . yes
Ru N(6) N(7) 118.9(2) . . . yes
Ru N(6) C(7) 134.3(2) . . . yes
N(7) N(6) C(7) 106.8(3) . . . yes
N(6) N(7) C(9) 108.9(3) . . . yes
N(6) N(7) B(1) 119.6(2) . . . yes
C(9) N(7) B(1) 130.7(3) . . . yes
N(2) C(1) C(2) 109.3(3) . . . yes
C(1) C(2) C(3) 105.9(3) . . . yes
N(3) C(3) C(2) 108.5(3) . . . yes
N(4) C(4) C(5) 109.3(3) . . . yes
C(4) C(5) C(6) 106.2(3) . . . yes
N(5) C(6) C(5) 108.8(3) . . . yes
N(6) C(7) C(8) 110.7(3) . . . yes
C(7) C(8) C(9) 104.9(3) . . . yes
N(7) C(9) C(8) 108.7(3) . . . yes
Ru C(10) P 126.4(1) . . . yes
Ru C(10) C(11) 121.7(2) . . . yes
P C(10) C(11) 112.0(2) . . . yes
C(10) C(11) C(12) 178.1(3) . . . yes
C(11) C(12) C(13) 121.9(3) . . . yes
C(11) C(12) C(19) 119.1(2) . . . yes
C(13) C(12) C(19) 119.0(2) . . . yes
C(12) C(13) C(14) 120.6(3) . . . yes
C(12) C(13) C(18) 120.4(3) . . . yes
C(14) C(13) C(18) 119.0(3) . . . yes
C(13) C(14) C(15) 120.6(3) . . . yes
C(14) C(15) C(16) 120.0(3) . . . yes
C(15) C(16) C(17) 119.8(3) . . . yes
C(16) C(17) C(18) 120.2(3) . . . yes
C(13) C(18) C(17) 120.3(3) . . . yes
C(12) C(19) C(20) 120.5(3) . . . yes
C(12) C(19) C(24) 120.9(3) . . . yes
C(20) C(19) C(24) 118.5(3) . . . yes
C(19) C(20) C(21) 120.1(3) . . . yes
C(20) C(21) C(22) 120.4(4) . . . yes
C(21) C(22) C(23) 119.5(4) . . . yes
C(22) C(23) C(24) 120.5(4) . . . yes
C(19) C(24) C(23) 120.9(4) . . . yes
P C(25) C(26) 119.0(2) . . . yes
P C(25) C(30) 121.8(2) . . . yes
C(26) C(25) C(30) 119.2(3) . . . yes
C(25) C(26) C(27) 119.6(3) . . . yes
C(26) C(27) C(28) 120.3(3) . . . yes
C(27) C(28) C(29) 120.7(3) . . . yes
C(28) C(29) C(30) 120.2(3) . . . yes
C(25) C(30) C(29) 120.0(3) . . . yes
P C(31) C(32) 120.3(2) . . . yes
P C(31) C(36) 119.9(2) . . . yes
C(32) C(31) C(36) 119.6(3) . . . yes
C(31) C(32) C(33) 119.2(3) . . . yes
C(32) C(33) C(34) 120.6(3) . . . yes
C(33) C(34) C(35) 120.3(3) . . . yes
C(34) C(35) C(36) 120.6(4) . . . yes
C(31) C(36) C(35) 119.7(3) . . . yes
P C(37) C(38) 120.8(2) . . . yes
P C(37) C(42) 119.7(2) . . . yes
C(38) C(37) C(42) 119.5(3) . . . yes
C(37) C(38) C(39) 119.0(3) . . . yes
C(38) C(39) C(40) 120.9(3) . . . yes
C(39) C(40) C(41) 120.5(3) . . . yes
C(40) C(41) C(42) 119.9(4) . . . yes
C(37) C(42) C(41) 120.1(3) . . . yes
N(3) B(1) N(5) 108.0(3) . . . yes
N(3) B(1) N(7) 108.5(3) . . . yes
N(5) B(1) N(7) 105.9(3) . . . yes
F(1) B(2) F(2) 111.4(5) . . . yes
F(1) B(2) F(2a) 108(1) . . . yes
F(1) B(2) F(3) 110.5(4) . . . yes
F(1) B(2) F(3a) 105.9(8) . . . yes
F(1) B(2) F(4) 112.5(5) . . . yes
F(1) B(2) F(4a) 91(1) . . . yes
F(2) B(2) F(2a) 47(1) . . . yes
F(2) B(2) F(3) 104.8(5) . . . yes
F(2) B(2) F(3a) 142.7(8) . . . yes
F(2) B(2) F(4) 105.1(5) . . . yes
F(2) B(2) F(4a) 63(1) . . . yes
F(2a) B(2) F(3) 60(1) . . . yes
F(2a) B(2) F(3a) 119(1) . . . yes
F(2a) B(2) F(4) 137(1) . . . yes
F(2a) B(2) F(4a) 111(2) . . . yes
F(3) B(2) F(3a) 61.4(7) . . . yes
F(3) B(2) F(4) 112.3(5) . . . yes
F(3) B(2) F(4a) 158(1) . . . yes
F(3a) B(2) F(4) 58.1(8) . . . yes
F(3a) B(2) F(4a) 115(1) . . . yes
F(4) B(2) F(4a) 58(1) . . . yes

loop_
_geom_bond_atom_site_label_1
_geom_bond_atom_site_label_2
_geom_bond_distance
_geom_bond_site_symmetry_1
_geom_bond_site_symmetry_2
_geom_bond_publ_flag
Ru Cl 2.3669(7) . . yes
Ru N(1) 1.732(3) . . yes
Ru N(2) 2.071(2) . . yes
Ru N(4) 2.084(2) . . yes
Ru N(6) 2.130(2) . . yes
Ru C(10) 2.121(3) . . yes
P C(10) 1.799(3) . . yes
P C(25) 1.811(3) . . yes
P C(31) 1.801(3) . . yes
P C(37) 1.798(3) . . yes
F(1) B(2) 1.343(5) . . yes
F(2) F(2a) 1.04(3) . . yes
F(2) F(4a) 1.44(3) . . yes
F(2) B(2) 1.382(7) . . yes
F(2a) F(3) 1.26(3) . . yes
F(2a) B(2) 1.12(3) . . yes
F(3) F(3a) 1.44(2) . . yes
F(3) B(2) 1.347(5) . . yes
F(3a) F(4) 1.36(2) . . yes
F(3a) B(2) 1.47(2) . . yes
F(4) F(4a) 1.30(3) . . yes
F(4) B(2) 1.321(6) . . yes
F(4a) B(2) 1.35(3) . . yes
O N(1) 1.144(3) . . yes
N(2) N(3) 1.356(3) . . yes
N(2) C(1) 1.341(3) . . yes
N(3) C(3) 1.343(4) . . yes
N(3) B(1) 1.542(4) . . yes
N(4) N(5) 1.369(3) . . yes
N(4) C(4) 1.341(4) . . yes
N(5) C(6) 1.352(4) . . yes
N(5) B(1) 1.529(4) . . yes
N(6) N(7) 1.360(3) . . yes
N(6) C(7) 1.325(4) . . yes
N(7) C(9) 1.343(4) . . yes
N(7) B(1) 1.539(4) . . yes
C(1) C(2) 1.383(4) . . yes
C(2) C(3) 1.367(5) . . yes
C(4) C(5) 1.376(4) . . yes
C(5) C(6) 1.365(5) . . yes
C(7) C(8) 1.378(5) . . yes
C(8) C(9) 1.369(6) . . yes
C(10) C(11) 1.309(4) . . yes
C(11) C(12) 1.320(4) . . yes
C(12) C(13) 1.490(4) . . yes
C(12) C(19) 1.487(4) . . yes
C(13) C(14) 1.371(4) . . yes
C(13) C(18) 1.387(4) . . yes
C(14) C(15) 1.395(4) . . yes
C(15) C(16) 1.367(5) . . yes
C(16) C(17) 1.377(5) . . yes
C(17) C(18) 1.384(4) . . yes
C(19) C(20) 1.385(4) . . yes
C(19) C(24) 1.379(4) . . yes
C(20) C(21) 1.380(5) . . yes
C(21) C(22) 1.371(6) . . yes
C(22) C(23) 1.367(7) . . yes
C(23) C(24) 1.368(6) . . yes
C(25) C(26) 1.395(4) . . yes
C(25) C(30) 1.388(4) . . yes
C(26) C(27) 1.386(4) . . yes
C(27) C(28) 1.368(6) . . yes
C(28) C(29) 1.362(5) . . yes
C(29) C(30) 1.384(4) . . yes
C(31) C(32) 1.390(4) . . yes
C(31) C(36) 1.394(4) . . yes
C(32) C(33) 1.391(4) . . yes
C(33) C(34) 1.367(6) . . yes
C(34) C(35) 1.365(6) . . yes
C(35) C(36) 1.380(4) . . yes
C(37) C(38) 1.386(4) . . yes
C(37) C(42) 1.391(4) . . yes
C(38) C(39) 1.386(5) . . yes
C(39) C(40) 1.357(6) . . yes
C(40) C(41) 1.369(6) . . yes
C(41) C(42) 1.374(5) . . yes

loop_
_geom_contact_atom_site_label_1
_geom_contact_atom_site_label_2
_geom_contact_distance
_geom_contact_site_symmetry_1
_geom_contact_site_symmetry_2
_geom_contact_publ_flag
F(1) C(2) 3.104(4) . . ?
F(1) C(1) 3.205(4) . . ?
F(1) C(15) 3.425(4) . 3_555 ?
F(1) C(2) 3.494(4) . 3_555 ?
F(2) C(42) 3.246(6) . . ?
F(2) C(6) 3.342(5) . 1_455 ?
F(2) C(41) 3.531(7) . . ?
F(2) C(1) 3.546(6) . . ?
F(2a) C(34) 3.30(3) . 4_454 ?
F(3) C(3) 3.114(4) . 3_555 ?
F(3) C(34) 3.532(6) . 4_454 ?
F(3) C(2) 3.548(5) . 3_555 ?
F(4) C(9) 3.285(6) . 1_455 ?
F(4) C(29) 3.462(6) . 2_445 ?
F(4) C(41) 3.474(7) . . ?
F(4a) C(41) 3.04(3) . . ?
F(4a) C(42) 3.13(3) . . ?
F(4a) C(1) 3.28(3) . . ?
F(4a) C(22) 3.51(3) . 2_545 ?
O C(22) 3.118(5) . 2_545 ?
O C(39) 3.515(5) . 3_556 ?
O C(21) 3.529(5) . 2_545 ?
C(4) C(17) 3.572(4) . 4_555 ?
C(4) C(16) 3.577(4) . 4_555 ?
C(9) C(29) 3.521(5) . 2_545 ?

loop_
_geom_torsion_atom_site_label_1
_geom_torsion_atom_site_label_2
_geom_torsion_atom_site_label_3
_geom_torsion_atom_site_label_4
_geom_torsion
_geom_torsion_site_symmetry_1
_geom_torsion_site_symmetry_2
_geom_torsion_site_symmetry_3
_geom_torsion_site_symmetry_4
_geom_torsion_publ_flag
Ru N(2) N(3) C(3) 177.7(2) . . . . yes
Ru N(2) N(3) B(1) 3.6(3) . . . . yes
Ru N(2) C(1) C(2) -176.8(2) . . . . yes
Ru N(4) N(5) C(6) -173.2(2) . . . . yes
Ru N(4) N(5) B(1) -0.4(3) . . . . yes
Ru N(4) C(4) C(5) 172.5(2) . . . . yes
Ru N(6) N(7) C(9) -179.2(2) . . . . yes
Ru N(6) N(7) B(1) 9.7(3) . . . . yes
Ru N(6) C(7) C(8) 178.7(3) . . . . yes
Ru C(10) P C(25) -149.2(1) . . . . yes
Ru C(10) P C(31) 91.9(2) . . . . yes
Ru C(10) P C(37) -30.1(2) . . . . yes
Ru C(10) C(11) C(12) -100(8) . . . . yes
Cl Ru N(1) O -103(1) . . . . yes
Cl Ru N(2) N(3) 14(1) . . . . yes
Cl Ru N(2) C(1) -170.1(8) . . . . yes
Cl Ru N(4) N(5) 137.4(2) . . . . yes
Cl Ru N(4) C(4) -34.0(2) . . . . yes
Cl Ru N(6) N(7) -141.1(2) . . . . yes
Cl Ru N(6) C(7) 40.5(3) . . . . yes
Cl Ru C(10) P -61.5(1) . . . . yes
Cl Ru C(10) C(11) 116.7(2) . . . . yes
P C(10) Ru N(1) 31.4(2) . . . . yes
P C(10) Ru N(2) 122.2(2) . . . . yes
P C(10) Ru N(4) -150.6(2) . . . . yes
P C(10) Ru N(6) -161.2(4) . . . . yes
P C(10) C(11) C(12) 78(8) . . . . yes
P C(25) C(26) C(27) -177.9(3) . . . . yes
P C(25) C(30) C(29) 178.8(2) . . . . yes
P C(31) C(32) C(33) 172.1(2) . . . . yes
P C(31) C(36) C(35) -172.1(3) . . . . yes
P C(37) C(38) C(39) -177.9(3) . . . . yes
P C(37) C(42) C(41) 176.9(3) . . . . yes
F(1) B(2) F(2) F(2a) 96(1) . . . . yes
F(1) B(2) F(2) F(4a) -80(1) . . . . yes
F(1) B(2) F(2a) F(2) -102(1) . . . . yes
F(1) B(2) F(2a) F(3) 103.4(9) . . . . yes
F(1) B(2) F(3) F(2a) -100(1) . . . . yes
F(1) B(2) F(3) F(3a) 97.4(9) . . . . yes
F(1) B(2) F(3a) F(3) -105.0(5) . . . . yes
F(1) B(2) F(3a) F(4) 106.9(6) . . . . yes
F(1) B(2) F(4) F(3a) -95.3(9) . . . . yes
F(1) B(2) F(4) F(4a) 76(1) . . . . yes
F(1) B(2) F(4a) F(2) 113.4(8) . . . . yes
F(1) B(2) F(4a) F(4) -115.9(9) . . . . yes
F(2) F(2a) F(3) F(3a) -23(4) . . . . yes
F(2) F(2a) F(3) B(2) -40(3) . . . . yes
F(2) F(2a) B(2) F(3) 154(2) . . . . yes
F(2) F(2a) B(2) F(3a) 136(1) . . . . yes
F(2) F(2a) B(2) F(4) 62(2) . . . . yes
F(2) F(2a) B(2) F(4a) -3(2) . . . . yes
F(2) F(4a) F(4) F(3a) 51(2) . . . . yes
F(2) F(4a) F(4) B(2) 42(1) . . . . yes
F(2) F(4a) B(2) F(2a) 2(1) . . . . yes
F(2) F(4a) B(2) F(3) -60(4) . . . . yes
F(2) F(4a) B(2) F(3a) -138.2(10) . . . . yes
F(2) F(4a) B(2) F(4) -130(1) . . . . yes
F(2) B(2) F(2a) F(3) -154(2) . . . . yes
F(2) B(2) F(3) F(2a) 19(1) . . . . yes
F(2) B(2) F(3) F(3a) -142.5(9) . . . . yes
F(2) B(2) F(3a) F(3) 76(1) . . . . yes
F(2) B(2) F(3a) F(4) -71(1) . . . . yes
F(2) B(2) F(4) F(3a) 143.4(9) . . . . yes
F(2) B(2) F(4) F(4a) -44(1) . . . . yes
F(2) B(2) F(4a) F(4) 130(1) . . . . yes
F(2a) F(2) F(4a) F(4) -45(2) . . . . yes
F(2a) F(2) F(4a) B(2) -2(2) . . . . yes
F(2a) F(2) B(2) F(3) -22(1) . . . . yes
F(2a) F(2) B(2) F(3a) -84(2) . . . . yes
F(2a) F(2) B(2) F(4) -141(1) . . . . yes
F(2a) F(2) B(2) F(4a) 176(2) . . . . yes
F(2a) F(3) F(3a) F(4) 11(1) . . . . yes
F(2a) F(3) F(3a) B(2) -15(1) . . . . yes
F(2a) F(3) B(2) F(3a) 161(1) . . . . yes
F(2a) F(3) B(2) F(4) 132(1) . . . . yes
F(2a) F(3) B(2) F(4a) 73(4) . . . . yes
F(2a) B(2) F(2) F(4a) -176(2) . . . . yes
F(2a) B(2) F(3) F(3a) -161(1) . . . . yes
F(2a) B(2) F(3a) F(3) 18(1) . . . . yes
F(2a) B(2) F(3a) F(4) -129(1) . . . . yes
F(2a) B(2) F(4) F(3a) 100(2) . . . . yes
F(2a) B(2) F(4) F(4a) -87(2) . . . . yes
F(2a) B(2) F(4a) F(4) 133(1) . . . . yes
F(3) F(2a) F(2) F(4a) 41(4) . . . . yes
F(3) F(2a) F(2) B(2) 38(3) . . . . yes
F(3) F(2a) B(2) F(3a) -18(1) . . . . yes
F(3) F(2a) B(2) F(4) -92(2) . . . . yes
F(3) F(2a) B(2) F(4a) -157(1) . . . . yes
F(3) F(3a) F(4) F(4a) -35(2) . . . . yes
F(3) F(3a) F(4) B(2) -26.6(7) . . . . yes
F(3) F(3a) B(2) F(4) 148.1(8) . . . . yes
F(3) F(3a) B(2) F(4a) 155(1) . . . . yes
F(3) B(2) F(2) F(4a) 160(1) . . . . yes
F(3) B(2) F(3a) F(4) -148.1(8) . . . . yes
F(3) B(2) F(4) F(3a) 30.1(9) . . . . yes
F(3) B(2) F(4) F(4a) -157(1) . . . . yes
F(3) B(2) F(4a) F(4) 69(4) . . . . yes
F(3a) F(3) F(2a) B(2) 17(1) . . . . yes
F(3a) F(3) B(2) F(4) -29.0(9) . . . . yes
F(3a) F(3) B(2) F(4a) -88(4) . . . . yes
F(3a) F(4) F(4a) B(2) 9(2) . . . . yes
F(3a) F(4) B(2) F(4a) -171(1) . . . . yes
F(3a) B(2) F(2) F(4a) 98(2) . . . . yes
F(3a) B(2) F(4) F(4a) 171(1) . . . . yes
F(3a) B(2) F(4a) F(4) -7(1) . . . . yes
F(4) F(3a) F(3) B(2) 26.7(7) . . . . yes
F(4) F(3a) B(2) F(4a) 7(1) . . . . yes
F(4) F(4a) F(2) B(2) -42(1) . . . . yes
F(4) B(2) F(2) F(4a) 41(1) . . . . yes
F(4a) F(2) F(2a) B(2) 2(2) . . . . yes
F(4a) F(4) F(3a) B(2) -8(1) . . . . yes
O N(1) Ru N(2) 74(1) . . . . yes
O N(1) Ru N(4) 0(2) . . . . yes
O N(1) Ru N(6) -12(1) . . . . yes
O N(1) Ru C(10) 165(1) . . . . yes
N(1) Ru N(2) N(3) -132.9(2) . . . . yes
N(1) Ru N(2) C(1) 42.7(3) . . . . yes
N(1) Ru N(4) N(5) 34.3(8) . . . . yes
N(1) Ru N(4) C(4) -137.1(7) . . . . yes
N(1) Ru N(6) N(7) 126.2(2) . . . . yes
N(1) Ru N(6) C(7) -52.1(3) . . . . yes
N(1) Ru C(10) C(11) -150.4(2) . . . . yes
N(2) Ru N(4) N(5) -40.9(2) . . . . yes
N(2) Ru N(4) C(4) 147.6(2) . . . . yes
N(2) Ru N(6) N(7) 35.6(2) . . . . yes
N(2) Ru N(6) C(7) -142.8(3) . . . . yes
N(2) Ru C(10) C(11) -59.7(2) . . . . yes
N(2) N(3) C(3) C(2) -1.0(4) . . . . yes
N(2) N(3) B(1) N(5) -58.7(4) . . . . yes
N(2) N(3) B(1) N(7) 55.6(4) . . . . yes
N(2) C(1) C(2) C(3) 0.2(4) . . . . yes
N(3) N(2) Ru N(4) 39.4(2) . . . . yes
N(3) N(2) Ru N(6) -42.4(2) . . . . yes
N(3) N(2) Ru C(10) 127.3(2) . . . . yes
N(3) N(2) C(1) C(2) -0.7(3) . . . . yes
N(3) C(3) C(2) C(1) 0.5(4) . . . . yes
N(3) B(1) N(5) N(4) 56.7(3) . . . . yes
N(3) B(1) N(5) C(6) -132.4(3) . . . . yes
N(3) B(1) N(7) N(6) -62.8(4) . . . . yes
N(3) B(1) N(7) C(9) 128.3(3) . . . . yes
N(4) Ru N(2) C(1) -145.0(3) . . . . yes
N(4) Ru N(6) N(7) -52.0(2) . . . . yes
N(4) Ru N(6) C(7) 129.6(3) . . . . yes
N(4) Ru C(10) C(11) 27.6(2) . . . . yes
N(4) N(5) C(6) C(5) -0.7(3) . . . . yes
N(4) N(5) B(1) N(7) -59.4(3) . . . . yes
N(4) C(4) C(5) C(6) -0.8(3) . . . . yes
N(5) N(4) Ru N(6) 46.8(2) . . . . yes
N(5) N(4) Ru C(10) -131.3(2) . . . . yes
N(5) N(4) C(4) C(5) 0.3(3) . . . . yes
N(5) C(6) C(5) C(4) 0.9(4) . . . . yes
N(5) B(1) N(3) C(3) 128.5(3) . . . . yes
N(5) B(1) N(7) N(6) 52.9(3) . . . . yes
N(5) B(1) N(7) C(9) -116.0(4) . . . . yes
N(6) Ru N(2) C(1) 133.2(3) . . . . yes
N(6) Ru N(4) C(4) -124.7(3) . . . . yes
N(6) Ru C(10) C(11) 16.9(7) . . . . yes
N(6) N(7) C(9) C(8) 0.5(4) . . . . yes
N(6) C(7) C(8) C(9) 0.1(5) . . . . yes
N(7) N(6) Ru C(10) -41.3(6) . . . . yes
N(7) N(6) C(7) C(8) 0.2(4) . . . . yes
N(7) C(9) C(8) C(7) -0.4(5) . . . . yes
N(7) B(1) N(3) C(3) -117.1(3) . . . . yes
N(7) B(1) N(5) C(6) 111.6(3) . . . . yes
C(1) N(2) Ru C(10) -57.0(3) . . . . yes
C(1) N(2) N(3) C(3) 1.1(3) . . . . yes
C(1) N(2) N(3) B(1) -173.1(3) . . . . yes
C(2) C(3) N(3) B(1) 172.4(3) . . . . yes
C(4) N(4) Ru C(10) 57.3(2) . . . . yes
C(4) N(4) N(5) C(6) 0.2(3) . . . . yes
C(4) N(4) N(5) B(1) 173.0(3) . . . . yes
C(5) C(6) N(5) B(1) -172.6(3) . . . . yes
C(7) N(6) Ru C(10) 140.3(5) . . . . yes
C(7) N(6) N(7) C(9) -0.4(4) . . . . yes
C(7) N(6) N(7) B(1) -171.5(3) . . . . yes
C(8) C(9) N(7) B(1) 170.3(3) . . . . yes
C(10) P C(25) C(26) 41.1(3) . . . . yes
C(10) P C(25) C(30) -137.6(2) . . . . yes
C(10) P C(31) C(32) 12.1(3) . . . . yes
C(10) P C(31) C(36) -173.5(2) . . . . yes
C(10) P C(37) C(38) 95.5(3) . . . . yes
C(10) P C(37) C(42) -82.2(3) . . . . yes
C(10) C(11) C(12) C(13) -173(8) . . . . yes
C(10) C(11) C(12) C(19) 7(8) . . . . yes
C(11) C(10) P C(25) 32.5(2) . . . . yes
C(11) C(10) P C(31) -86.3(2) . . . . yes
C(11) C(10) P C(37) 151.6(2) . . . . yes
C(11) C(12) C(13) C(14) -34.9(4) . . . . yes
C(11) C(12) C(13) C(18) 145.1(3) . . . . yes
C(11) C(12) C(19) C(20) 123.7(3) . . . . yes
C(11) C(12) C(19) C(24) -53.4(4) . . . . yes
C(12) C(13) C(14) C(15) 178.6(3) . . . . yes
C(12) C(13) C(18) C(17) -179.0(3) . . . . yes
C(12) C(19) C(20) C(21) -173.9(3) . . . . yes
C(12) C(19) C(24) C(23) 173.8(4) . . . . yes
C(13) C(12) C(19) C(20) -55.7(4) . . . . yes
C(13) C(12) C(19) C(24) 127.2(3) . . . . yes
C(13) C(14) C(15) C(16) 1.5(6) . . . . yes
C(13) C(18) C(17) C(16) -0.6(6) . . . . yes
C(14) C(13) C(12) C(19) 144.4(3) . . . . yes
C(14) C(13) C(18) C(17) 1.0(5) . . . . yes
C(14) C(15) C(16) C(17) -1.1(7) . . . . yes
C(15) C(14) C(13) C(18) -1.4(5) . . . . yes
C(15) C(16) C(17) C(18) 0.6(7) . . . . yes
C(18) C(13) C(12) C(19) -35.6(4) . . . . yes
C(19) C(20) C(21) C(22) 0.1(5) . . . . yes
C(19) C(24) C(23) C(22) 0.0(7) . . . . yes
C(20) C(19) C(24) C(23) -3.4(5) . . . . yes
C(20) C(21) C(22) C(23) -3.6(6) . . . . yes
C(21) C(20) C(19) C(24) 3.3(5) . . . . yes
C(21) C(22) C(23) C(24) 3.5(7) . . . . yes
C(25) P C(31) C(32) -106.2(2) . . . . yes
C(25) P C(31) C(36) 68.2(3) . . . . yes
C(25) P C(37) C(38) -146.1(3) . . . . yes
C(25) P C(37) C(42) 36.2(3) . . . . yes
C(25) C(26) C(27) C(28) -0.4(5) . . . . yes
C(25) C(30) C(29) C(28) -1.4(5) . . . . yes
C(26) C(25) P C(31) 162.5(2) . . . . yes
C(26) C(25) P C(37) -80.6(3) . . . . yes
C(26) C(25) C(30) C(29) 0.1(4) . . . . yes
C(26) C(27) C(28) C(29) -0.9(6) . . . . yes
C(27) C(26) C(25) C(30) 0.8(5) . . . . yes
C(27) C(28) C(29) C(30) 1.8(5) . . . . yes
C(30) C(25) P C(31) -16.2(3) . . . . yes
C(30) C(25) P C(37) 100.8(2) . . . . yes
C(31) P C(37) C(38) -28.9(3) . . . . yes
C(31) P C(37) C(42) 153.3(3) . . . . yes
C(31) C(32) C(33) C(34) 0.5(5) . . . . yes
C(31) C(36) C(35) C(34) -0.4(6) . . . . yes
C(32) C(31) P C(37) 136.6(2) . . . . yes
C(32) C(31) C(36) C(35) 2.4(5) . . . . yes
C(32) C(33) C(34) C(35) 1.5(6) . . . . yes
C(33) C(32) C(31) C(36) -2.4(4) . . . . yes
C(33) C(34) C(35) C(36) -1.5(6) . . . . yes
C(36) C(31) P C(37) -49.0(3) . . . . yes
C(37) C(38) C(39) C(40) 1.3(6) . . . . yes
C(37) C(42) C(41) C(40) 0.8(6) . . . . yes
C(38) C(37) C(42) C(41) -0.8(5) . . . . yes
C(38) C(39) C(40) C(41) -1.3(7) . . . . yes
C(39) C(38) C(37) C(42) -0.2(5) . . . . yes
C(39) C(40) C(41) C(42) 0.2(7) . . . . yes
C(39) C(40) C(41) C(42) 0.2(7) . . . . yes
